data_7244258
loop_
_publ_author_name
'Yu, Xu'
'Tang, Baolei'
'Zhang, Hongyu'

_publ_section_title
;
 A controllable and defectless cutting postprocess method via cleavage of
 an elastic cocrystal based on pyrene and tetrachloroterephthalonitrile
;
_journal_issue 5
_journal_name_full CrystEngComm
_journal_page_first 942
_journal_page_last 946
_journal_paper_doi 10.1039/D1CE01438B
_journal_volume 24
_journal_year 2022
_chemical_formula_moiety 'C4 F2 N, C8 H5'
_chemical_formula_sum 'C12 H5 F2 N'
_chemical_formula_weight 201.17
_chemical_name_systematic cocrystal
_space_group_crystal_system monoclinic
_space_group_IT_number 14
_space_group_name_Hall '-P 2ybc'
_space_group_name_H-M_alt 'P 1 21/c 1'
_atom_sites_solution_hydrogens geom
_atom_sites_solution_primary dual
_audit_creation_date 2020-09-27
_audit_creation_method
;
Olex2 1.3
(compiled Nov 21 2019 18:26:39 for OlexSys, GUI svn.r6003)
;
_audit_update_record
;
2021-05-18 deposited with the CCDC.	2022-01-03 downloaded from the CCDC.
;
_cell_angle_alpha 90
_cell_angle_beta 102.303(6)
_cell_angle_gamma 90
_cell_formula_units_Z 4
_cell_length_a 7.1268(11)
_cell_length_b 8.6732(14)
_cell_length_c 15.297(2)
_cell_measurement_reflns_used 7366
_cell_measurement_temperature 98.0
_cell_measurement_theta_max 26.662
_cell_measurement_theta_min 2.9255
_cell_volume 923.8(2)
_computing_cell_refinement 'SAINT V8.40A (?, 2016)'
_computing_data_reduction 'SAINT V8.40A (?, 2016)'
_computing_molecular_graphics 'Olex2 1.3 (Dolomanov et al., 2009)'
_computing_publication_material 'Olex2 1.3 (Dolomanov et al., 2009)'
_computing_structure_refinement 'SHELXL 2018/3 (Sheldrick, 2015)'
_computing_structure_solution 'SHELXT 2018/2 (Sheldrick, 2018)'
_diffrn_ambient_temperature 98.0
_diffrn_measured_fraction_theta_full 0.997
_diffrn_measured_fraction_theta_max 0.997
_diffrn_measurement_device_type 'CCD area detector'
_diffrn_measurement_method 'phi and omega scans'
_diffrn_radiation_monochromator graphite
_diffrn_radiation_type MoK\a
_diffrn_radiation_wavelength 0.71073
_diffrn_reflns_av_R_equivalents 0.0296
_diffrn_reflns_av_unetI/netI 0.0159
_diffrn_reflns_Laue_measured_fraction_full 0.997
_diffrn_reflns_Laue_measured_fraction_max 0.997
_diffrn_reflns_limit_h_max 8
_diffrn_reflns_limit_h_min -9
_diffrn_reflns_limit_k_max 10
_diffrn_reflns_limit_k_min -10
_diffrn_reflns_limit_l_max 19
_diffrn_reflns_limit_l_min -19
_diffrn_reflns_number 16599
_diffrn_reflns_point_group_measured_fraction_full 0.997
_diffrn_reflns_point_group_measured_fraction_max 0.997
_diffrn_reflns_theta_full 25.242
_diffrn_reflns_theta_max 26.717
_diffrn_reflns_theta_min 2.925
_exptl_absorpt_coefficient_mu 0.114
_exptl_absorpt_correction_type none
_exptl_crystal_colour 'clear greenish green'
_exptl_crystal_colour_lustre clear
_exptl_crystal_colour_modifier greenish
_exptl_crystal_colour_primary green
_exptl_crystal_density_diffrn 1.446
_exptl_crystal_description needle
_exptl_crystal_F_000 408
_refine_diff_density_max 0.194
_refine_diff_density_min -0.183
_refine_diff_density_rms 0.042
_refine_ls_extinction_method none
_refine_ls_goodness_of_fit_ref 1.088
_refine_ls_hydrogen_treatment constr
_refine_ls_matrix_type full
_refine_ls_number_parameters 136
_refine_ls_number_reflns 1946
_refine_ls_number_restraints 0
_refine_ls_restrained_S_all 1.088
_refine_ls_R_factor_all 0.0680
_refine_ls_R_factor_gt 0.0444
_refine_ls_shift/su_max 0.000
_refine_ls_shift/su_mean 0.000
_refine_ls_structure_factor_coef Fsqd
_refine_ls_weighting_details 'w=1/[\s^2^(Fo^2^)+(0.0515P)^2^+0.2410P] where P=(Fo^2^+2Fc^2^)/3'
_refine_ls_weighting_scheme calc
_refine_ls_wR_factor_gt 0.1066
_refine_ls_wR_factor_ref 0.1325
_reflns_Friedel_coverage 0.000
_reflns_number_gt 1420
_reflns_number_total 1946
_reflns_threshold_expression 'I > 2\s(I)'
_cod_data_source_file d1ce01438b2.cif
_cod_data_source_block mo_yuxu_0927_0m
_cod_depositor_comments 'Adding full bibliography for 7244257--7244258.cif.'
_cod_original_cell_volume 923.8(3)
_cod_database_code 7244258
_shelx_shelxl_version_number 2018/3
_shelx_space_group_comment
;
The symmetry employed for this shelxl refinement is uniquely defined
by the following loop, which should always be used as a source of
symmetry information in preference to the above space-group names.
They are only intended as comments.
;
_olex2_refinement_description
;
1. Fixed Uiso
 At 1.2 times of:
  All C(H) groups
2.a Aromatic/amide H refined with riding coordinates:
 C00B(H00B), C00C(H00C), C00D(H00D), C00E(H00E), C00F(H00F)
;
_olex2_submission_original_sample_id 1
_olex2_submission_special_instructions 'No special instructions were received'

loop_
_space_group_symop_operation_xyz
'x, y, z'
'-x, y+1/2, -z+1/2'
'-x, -y, -z'
'x, -y-1/2, z-1/2'

loop_
_atom_site_label
_atom_site_type_symbol
_atom_site_fract_x
_atom_site_fract_y
_atom_site_fract_z
_atom_site_U_iso_or_equiv
_atom_site_adp_type
_atom_site_occupancy
_atom_site_site_symmetry_order
_atom_site_calc_flag
_atom_site_refinement_flags_posn
_atom_site_refinement_flags_adp
_atom_site_refinement_flags_occupancy
_atom_site_disorder_assembly
_atom_site_disorder_group
F001 F 0.63381(17) 0.53992(15) 0.67761(7) 0.0842(4) Uani 1 1 d . . . . .
F002 F 0.50312(18) 0.26092(14) 0.61404(8) 0.0860(4) Uani 1 1 d . . . . .
C003 C 0.0415(2) 0.5586(2) 0.53013(11) 0.0533(4) Uani 1 1 d . . . . .
N004 N 0.3072(3) 0.0921(3) 0.40213(15) 0.0992(7) Uani 1 1 d . . . . .
C005 C 0.0712(2) 0.7085(2) 0.49819(13) 0.0649(5) Uani 1 1 d . . . . .
C006 C 0.5012(2) 0.3787(2) 0.55777(12) 0.0605(5) Uani 1 1 d . . . . .
C007 C 0.5677(2) 0.5202(2) 0.59006(11) 0.0603(4) Uani 1 1 d . . . . .
C008 C 0.4318(2) 0.3559(2) 0.46679(12) 0.0583(4) Uani 1 1 d . . . . .
C009 C 0.0970(2) 0.5254(2) 0.62325(12) 0.0655(5) Uani 1 1 d . . . . .
C00A C 0.3629(3) 0.2082(2) 0.43177(15) 0.0723(5) Uani 1 1 d . . . . .
C00B C 0.1560(3) 0.8211(3) 0.55967(17) 0.0829(6) Uani 1 1 d . . . . .
H00B H 0.177340 0.921856 0.539501 0.099 Uiso 1 1 calc R U . . .
C00C C -0.0143(3) 0.2623(3) 0.59538(15) 0.0761(6) Uani 1 1 d . . . . .
H00C H -0.033244 0.162507 0.617550 0.091 Uiso 1 1 calc R U . . .
C00D C 0.1806(3) 0.6417(3) 0.68152(14) 0.0845(7) Uani 1 1 d . . . . .
H00D H 0.218403 0.621085 0.743789 0.101 Uiso 1 1 calc R U . . .
C00E C 0.0654(3) 0.3725(3) 0.65279(14) 0.0771(6) Uani 1 1 d . . . . .
H00E H 0.102012 0.348741 0.714706 0.093 Uiso 1 1 calc R U . . .
C00F C 0.2087(3) 0.7857(3) 0.64958(18) 0.0922(8) Uani 1 1 d . . . . .
H00F H 0.265965 0.863344 0.690466 0.111 Uiso 1 1 calc R U . . .

loop_
_atom_site_aniso_label
_atom_site_aniso_U_11
_atom_site_aniso_U_22
_atom_site_aniso_U_33
_atom_site_aniso_U_23
_atom_site_aniso_U_13
_atom_site_aniso_U_12
F001 0.0883(8) 0.1028(10) 0.0547(6) -0.0020(6) 0.0001(5) 0.0108(7)
F002 0.0975(9) 0.0764(8) 0.0841(8) 0.0260(6) 0.0196(7) 0.0090(6)
C003 0.0411(7) 0.0659(10) 0.0553(9) -0.0111(7) 0.0158(6) -0.0007(7)
N004 0.0896(13) 0.0826(13) 0.1243(17) -0.0193(12) 0.0206(12) -0.0146(11)
C005 0.0506(9) 0.0724(12) 0.0756(12) -0.0116(9) 0.0223(8) -0.0006(8)
C006 0.0551(9) 0.0636(11) 0.0631(10) 0.0113(8) 0.0134(8) 0.0105(8)
C007 0.0530(9) 0.0740(12) 0.0515(9) -0.0005(8) 0.0062(7) 0.0102(8)
C008 0.0481(8) 0.0615(10) 0.0649(10) -0.0016(8) 0.0111(7) 0.0055(7)
C009 0.0485(9) 0.0922(14) 0.0569(10) -0.0158(9) 0.0141(7) 0.0001(9)
C00A 0.0599(10) 0.0700(13) 0.0871(14) -0.0060(11) 0.0157(10) -0.0003(9)
C00B 0.0691(12) 0.0733(13) 0.1123(18) -0.0293(12) 0.0328(12) -0.0095(10)
C00C 0.0705(12) 0.0785(13) 0.0832(14) 0.0082(11) 0.0247(10) 0.0024(10)
C00D 0.0681(12) 0.119(2) 0.0662(12) -0.0334(13) 0.0147(9) -0.0088(12)
C00E 0.0687(12) 0.1029(17) 0.0618(11) 0.0107(11) 0.0187(9) 0.0046(11)
C00F 0.0735(13) 0.108(2) 0.0972(17) -0.0523(15) 0.0224(12) -0.0131(13)

loop_
_atom_type_symbol
_atom_type_description
_atom_type_scat_dispersion_real
_atom_type_scat_dispersion_imag
_atom_type_scat_source
C C 0.0033 0.0016 'International Tables Vol C Tables 4.2.6.8 and 6.1.1.4'
H H 0.0000 0.0000 'International Tables Vol C Tables 4.2.6.8 and 6.1.1.4'
F F 0.0171 0.0103 'International Tables Vol C Tables 4.2.6.8 and 6.1.1.4'
N N 0.0061 0.0033 'International Tables Vol C Tables 4.2.6.8 and 6.1.1.4'

loop_
_geom_angle_atom_site_label_1
_geom_angle_atom_site_label_2
_geom_angle_atom_site_label_3
_geom_angle
_geom_angle_site_symmetry_1
_geom_angle_site_symmetry_3
_geom_angle_publ_flag
C003 C003 C005 120.4(2) 3_566 . ?
C003 C003 C009 119.6(2) 3_566 . ?
C005 C003 C009 119.96(16) . . ?
C003 C005 C00C 118.48(17) . 3_566 ?
C00B C005 C003 118.79(19) . . ?
C00B C005 C00C 122.7(2) . 3_566 ?
F002 C006 C007 119.89(16) . . ?
F002 C006 C008 119.38(17) . . ?
C007 C006 C008 120.72(16) . . ?
F001 C007 C006 119.88(17) . . ?
F001 C007 C008 119.01(17) . 3_666 ?
C006 C007 C008 121.11(16) . 3_666 ?
C006 C008 C00A 121.46(17) . . ?
C007 C008 C006 118.17(16) 3_666 . ?
C007 C008 C00A 120.37(17) 3_666 . ?
C003 C009 C00E 118.26(17) . . ?
C00D C009 C003 118.9(2) . . ?
C00D C009 C00E 122.8(2) . . ?
N004 C00A C008 178.5(3) . . ?
C005 C00B H00B 120.0 . . ?
C00F C00B C005 120.1(2) . . ?
C00F C00B H00B 120.0 . . ?
C005 C00C H00C 119.3 3_566 . ?
C00E C00C C005 121.5(2) . 3_566 ?
C00E C00C H00C 119.3 . . ?
C009 C00D H00D 119.8 . . ?
C00F C00D C009 120.4(2) . . ?
C00F C00D H00D 119.8 . . ?
C009 C00E H00E 119.1 . . ?
C00C C00E C009 121.75(19) . . ?
C00C C00E H00E 119.1 . . ?
C00B C00F H00F 119.1 . . ?
C00D C00F C00B 121.9(2) . . ?
C00D C00F H00F 119.1 . . ?

loop_
_geom_bond_atom_site_label_1
_geom_bond_atom_site_label_2
_geom_bond_distance
_geom_bond_site_symmetry_2
_geom_bond_publ_flag
F001 C007 1.333(2) . ?
F002 C006 1.334(2) . ?
C003 C003 1.415(3) 3_566 ?
C003 C005 1.420(3) . ?
C003 C009 1.424(2) . ?
N004 C00A 1.140(3) . ?
C005 C00B 1.400(3) . ?
C005 C00C 1.425(3) 3_566 ?
C006 C007 1.370(3) . ?
C006 C008 1.388(2) . ?
C007 C008 1.382(2) 3_666 ?
C008 C00A 1.434(3) . ?
C009 C00D 1.393(3) . ?
C009 C00E 1.434(3) . ?
C00B H00B 0.9500 . ?
C00B C00F 1.381(4) . ?
C00C H00C 0.9500 . ?
C00C C00E 1.340(3) . ?
C00D H00D 0.9500 . ?
C00D C00F 1.371(4) . ?
C00E H00E 0.9500 . ?
C00F H00F 0.9500 . ?

loop_
_geom_torsion_atom_site_label_1
_geom_torsion_atom_site_label_2
_geom_torsion_atom_site_label_3
_geom_torsion_atom_site_label_4
_geom_torsion
_geom_torsion_site_symmetry_1
_geom_torsion_site_symmetry_2
_geom_torsion_site_symmetry_3
_geom_torsion_site_symmetry_4
_geom_torsion_publ_flag
F002 C006 C007 F001 -0.1(2) . . . . ?
F002 C006 C007 C008 179.70(15) . . . 3_666 ?
F002 C006 C008 C007 -179.70(14) . . . 3_666 ?
F002 C006 C008 C00A -0.3(3) . . . . ?
C003 C003 C005 C00B -179.19(18) 3_566 . . . ?
C003 C003 C005 C00C 0.4(3) 3_566 . . 3_566 ?
C003 C003 C009 C00D 179.26(19) 3_566 . . . ?
C003 C003 C009 C00E -0.2(3) 3_566 . . . ?
C003 C005 C00B C00F -0.2(3) . . . . ?
C003 C009 C00D C00F 0.1(3) . . . . ?
C003 C009 C00E C00C -0.1(3) . . . . ?
C005 C003 C009 C00D -0.2(2) . . . . ?
C005 C003 C009 C00E -179.73(16) . . . . ?
C005 C00B C00F C00D 0.1(3) . . . . ?
C005 C00C C00E C009 0.2(3) 3_566 . . . ?
C007 C006 C008 C007 0.1(3) . . . 3_666 ?
C007 C006 C008 C00A 179.53(16) . . . . ?
C008 C006 C007 F001 -179.98(15) . . . . ?
C008 C006 C007 C008 -0.1(3) . . . 3_666 ?
C009 C003 C005 C00B 0.3(2) . . . . ?
C009 C003 C005 C00C 179.91(15) . . . 3_566 ?
C009 C00D C00F C00B 0.0(3) . . . . ?
C00C C005 C00B C00F -179.80(19) 3_566 . . . ?
C00D C009 C00E C00C -179.60(19) . . . . ?
C00E C009 C00D C00F 179.54(19) . . . . ?
